data_7224350
loop_
_publ_author_name
'Chadha, Renu'
'Rani, Dimpy'
'Goyal, Parnika'

_publ_section_title
;
 Novel cocrystals of gliclazide: characterization and evaluation
;
_journal_issue 13
_journal_name_full CrystEngComm
_journal_page_first 2275
_journal_paper_doi 10.1039/C5CE02402A
_journal_volume 18
_journal_year 2016
_chemical_formula_moiety 'C15 H21 N3 O3 S, C4 H6 O4'
_chemical_formula_sum 'C19 H27 N3 O7 S'
_chemical_formula_weight 441.50
_chemical_melting_point 135.17
_chemical_name_common GL-SA
_space_group_crystal_system triclinic
_space_group_IT_number 1
_space_group_name_Hall 'P 1'
_space_group_name_H-M_alt 'P 1'
_audit_update_record
;
2015-08-14 deposited with the CCDC.
2016-02-22 downloaded from the CCDC.
;
_cell_angle_alpha 82.3900
_cell_angle_beta 92.5433
_cell_angle_gamma 90.1698
_cell_formula_units_Z 1
_cell_length_a 13.6952
_cell_length_b 11.1812
_cell_length_c 10.7534
_cell_measurement_reflns_used 1056
_cell_measurement_temperature 298.15
_cell_measurement_theta_max 45.00
_cell_measurement_theta_min 5.00
_cell_volume 1630.537
_diffrn_ambient_temperature 298.15
_diffrn_measurement_device_type 'PANalytical X'Pert PRO'
_diffrn_radiation_monochromator none
_diffrn_radiation_type 'Cu K\a~1~'
_diffrn_radiation_wavelength 1.5406
_diffrn_reflns_limit_h_max 6
_diffrn_reflns_limit_h_min 0
_diffrn_reflns_limit_k_max 5
_diffrn_reflns_limit_k_min -5
_diffrn_reflns_limit_l_max 5
_diffrn_reflns_limit_l_min -5
_diffrn_reflns_number 3250
_diffrn_reflns_theta_max 45.00
_diffrn_reflns_theta_min 5.00
_diffrn_source 'ceremic X-ray tube'
_diffrn_source_type 'long fine focus'
_exptl_absorpt_correction_type none
_exptl_crystal_density_method 'not measured'
_exptl_crystal_F_000 234
_pd_char_colour white
_pd_proc_ls_background_function 'polynomial order'
_pd_proc_ls_profile_function pseudo-Voigt
_pd_proc_ls_prof_R_factor 18.56
_pd_proc_ls_prof_wR_factor 14.71
_refine_ls_goodness_of_fit_all 0.782
_refine_ls_matrix_type full
_refine_ls_number_reflns 425
_refine_ls_number_restraints 0
_cod_data_source_file c5ce02402a2.cif
_cod_data_source_block GL_SA\rietveld
_cod_depositor_comments
;
 Updating space group information.

 Antanas Vaitkus,
 2018-06-07

 Adding full bibliography for 7224350--7224351.cif.
;
_cod_original_sg_symbol_H-M P1
_cod_database_code 7224350

loop_
_space_group_symop_id
_space_group_symop_operation_xyz
1 x,y,z

loop_
_atom_site_label
_atom_site_type_symbol
_atom_site_fract_x
_atom_site_fract_y
_atom_site_fract_z
_atom_site_U_iso_or_equiv
_atom_site_adp_type
_atom_site_occupancy
C1 C 0.40909 0.73033 0.03050 0.00000 Uiso 1.00
C2 C 0.49005 0.65381 0.04260 0.00000 Uiso 1.00
C3 C 0.47948 0.52978 0.05250 0.00000 Uiso 1.00
C4 C 0.38652 0.47535 0.05183 0.00000 Uiso 1.00
C5 C 0.30530 0.55372 0.04295 0.00000 Uiso 1.00
C6 C 0.31678 0.67780 0.03159 0.00000 Uiso 1.00
C7 C 0.42186 0.86531 0.01503 0.00000 Uiso 1.00
S8 S 0.37246 0.31563 0.06254 0.00000 Uiso 1.00
N9 N 0.32345 0.29778 -0.07852 0.00000 Uiso 1.00
C10 C 0.38899 0.24302 -0.14083 0.00000 Uiso 1.00
N11 N 0.45403 0.31064 -0.21211 0.00000 Uiso 1.00
N12 N 0.46677 0.43577 -0.20847 0.00000 Uiso 1.00
C13 C 0.55626 0.48131 -0.26777 0.00000 Uiso 1.00
C14 C 0.54479 0.61953 -0.28362 0.00000 Uiso 1.00
C15 C 0.43260 0.63845 -0.29738 0.00000 Uiso 1.00
C16 C 0.39167 0.50910 -0.28485 0.00000 Uiso 1.00
C17 C 0.41395 0.72286 -0.42096 0.00000 Uiso 1.00
C18 C 0.50932 0.79556 -0.43143 0.00000 Uiso 1.00
C19 C 0.58709 0.69614 -0.39821 0.00000 Uiso 1.00
O20 O 0.29770 0.28234 0.14816 0.00000 Uiso 1.00
O21 O 0.46658 0.26217 0.08621 0.00000 Uiso 1.00
O22 O 0.38771 0.13455 -0.13724 0.00000 Uiso 1.00
H23 H 0.56361 0.69377 0.04179 0.00000 Uiso 1.00
H24 H 0.54618 0.47419 0.05938 0.00000 Uiso 1.00
H25 H 0.23035 0.51802 0.04336 0.00000 Uiso 1.00
H26 H 0.25180 0.73681 0.02234 0.00000 Uiso 1.00
H27 H 0.35135 0.91283 0.01016 0.00000 Uiso 1.00
H28 H 0.45856 0.89730 -0.07239 0.00000 Uiso 1.00
H29 H 0.46610 0.89464 0.09354 0.00000 Uiso 1.00
H30 H 0.27641 0.23140 -0.05616 0.00000 Uiso 1.00
H31 H 0.51417 0.26082 -0.21512 0.00000 Uiso 1.00
H32 H 0.62106 0.44847 -0.20931 0.00000 Uiso 1.00
H33 H 0.56226 0.44883 -0.35983 0.00000 Uiso 1.00
H34 H 0.57312 0.65387 -0.19763 0.00000 Uiso 1.00
H35 H 0.40811 0.68435 -0.21970 0.00000 Uiso 1.00
H36 H 0.38082 0.47814 -0.37791 0.00000 Uiso 1.00
H37 H 0.32083 0.50090 -0.24039 0.00000 Uiso 1.00
H38 H 0.40655 0.67054 -0.50090 0.00000 Uiso 1.00
H39 H 0.34733 0.77774 -0.42183 0.00000 Uiso 1.00
H40 H 0.51269 0.85816 -0.36010 0.00000 Uiso 1.00
H41 H 0.51746 0.84983 -0.52359 0.00000 Uiso 1.00
H42 H 0.66126 0.72943 -0.37945 0.00000 Uiso 1.00
H43 H 0.59075 0.64352 -0.47774 0.00000 Uiso 1.00
C44 C 0.16907 0.00258 0.13592 0.00000 Uiso 1.00
C45 C 0.19297 -0.00386 0.27848 0.00000 Uiso 1.00
C46 C 0.17493 -0.13065 0.35122 0.00000 Uiso 1.00
C47 C 0.23987 -0.22930 0.32846 0.00000 Uiso 1.00
O48 O 0.31681 -0.17944 0.26589 0.00000 Uiso 1.00
O49 O 0.23066 -0.33654 0.36050 0.00000 Uiso 1.00
O50 O 0.13854 -0.07638 0.07946 0.00000 Uiso 1.00
O51 O 0.18610 0.11684 0.07949 0.00000 Uiso 1.00
H52 H 0.14350 0.06006 0.31480 0.00000 Uiso 1.00
H53 H 0.26873 0.02675 0.29390 0.00000 Uiso 1.00
H54 H 0.09923 -0.15828 0.33175 0.00000 Uiso 1.00
H55 H 0.18176 -0.12382 0.45270 0.00000 Uiso 1.00
H56 H 0.21460 0.16582 0.13978 0.00000 Uiso 1.00
H57 H 0.35859 -0.24239 0.24446 0.00000 Uiso 1.00

loop_
_geom_bond_atom_site_label_1
_geom_bond_atom_site_label_2
_geom_bond_distance
C1 C2 1.393
C1 C6 1.392
C1 C7 1.507
C2 C3 1.384
C2 H23 1.101
C3 C4 1.410
C3 H24 1.101
C4 C5 1.410
C4 S8 1.785
C5 C6 1.386
C5 H25 1.100
C6 H26 1.102
C7 H27 1.099
C7 H28 1.103
C7 H29 1.102
S8 N9 1.667
S8 O20 1.423
S8 O21 1.421
N9 C10 1.340
N9 H30 0.994
C10 N11 1.362
C10 O22 1.208
N11 N12 1.415
N11 H31 1.000
N12 C13 1.466
N12 C16 1.469
C13 C14 1.540
C13 H32 1.100
C13 H33 1.105
C14 C15 1.550
C14 C19 1.539
C14 H34 1.102
C15 C16 1.541
C15 C17 1.537
C15 H35 1.101
C16 H36 1.105
C16 H37 1.099
C17 C18 1.537
C17 H38 1.103
C17 H39 1.100
C18 C19 1.538
C18 H40 1.104
C18 H41 1.101
C19 H42 1.100
C19 H43 1.103
C44 C45 1.546
C44 O50 1.200
C44 O51 1.364
C45 C46 1.550
C45 H52 1.106
C45 H53 1.104
C46 C47 1.471
C46 H54 1.100
C46 H55 1.104
C47 O48 1.354
C47 O49 1.211
O48 H57 0.966
O51 H56 0.971
